data_1536805
loop_
_publ_author_name
'Evenson, C.R.IV.'
'Dorhout, P.K.'

_publ_section_title
;
 Synthesis, structural, and optical characterization of a new europium(II)
 tin selenide, Eu8 (Sn4 Se14) (Se3)2 with a (Sn4 Se14)(2-) building block
;
_journal_name_full 'Zeitschrift fuer Anorganische und Allgemeine Chemie'
_journal_page_first 2178
_journal_page_last 2182
_journal_volume 627
_journal_year 2001
_chemical_formula_sum 'Eu8 Se20 Sn4'
_chemical_name_systematic 'Eu8 (Sn4 Se14) (Se3)2'
_space_group_IT_number 18
_symmetry_space_group_name_Hall 'P 2 2ab'
_symmetry_space_group_name_H-M 'P 21 21 2'
_cell_angle_alpha 90
_cell_angle_beta 90
_cell_angle_gamma 90
_cell_formula_units_Z 2
_cell_length_a 11.99
_cell_length_b 16.425
_cell_length_c 8.5433
_cell_volume 1682.481
_citation_journal_id_ASTM ZAACAB
_cod_data_source_file Evenson_ZAACAB_2001_233.cif
_cod_data_source_block Eu8Se20Sn4
_cod_database_code 1536805

loop_
_symmetry_equiv_pos_as_xyz
x,y,z
-x,-y,z
x+1/2,-y+1/2,-z
-x+1/2,y+1/2,-z

loop_
_atom_site_label
_atom_site_type_symbol
_atom_site_fract_x
_atom_site_fract_y
_atom_site_fract_z
_atom_site_occupancy
_atom_site_U_iso_or_equiv
Sn1 Sn+4 0.44644 0.60494 0.49965 1 0.0
Se1 Se-2 0.62095 0.67523 1.0054 1 0.0
Se2 Se-2 0.6303 0.68216 0.5048 1 0.0
Eu2 Eu+2 0.61715 0.82128 1.24135 1 0.0
Eu3 Eu+2 0.74725 0.57118 0.75809 1 0.0
Sn2 Sn+4 0.40884 0.67202 1.0148 1 0.0
Eu1 Eu+2 0.61533 0.82201 0.7447 1 0.0
Se3 Se-2 0.5 0.5 0.7289 1 0.0
Se9 Se-2 0.86968 0.76165 0.7199 1 0.0
Se12 Se 0.5 0 0.6555 1 0.0
Eu4 Eu+2 0.24835 0.92856 0.73942 1 0.0
Se11 Se-2 0.36738 0.74676 0.7638 1 0.0
Se10 Se 0.5 0 0.16 1 0.0
Se7 Se 0.43892 0.89177 0.9887 1 0.0
Se5 Se-2 0.7527 0.93136 0.9868 1 0.0
Se4 Se-2 0.5 0.5 0.2766 1 0.0
Se6 Se-2 0.74096 0.92813 0.4857 1 0.0
Se8 Se 0.44218 0.89054 0.4884 1 0.0
